data_4032173
loop_
_publ_author_name
'Duedal, Troels'
'Nielsen, Kent A.'
'Olsen, Gunnar'
'Rasmussen, Charlotte B. G.'
'Kongsted, Jacob'
'Levillain, Eric'
'Breton, Tony'
'Miyazaki, Eigo'
'Takimiya, Kazuo'
'B\"ahring, Steffen'
'Jeppesen, Jan O.'

_publ_section_title
;
 Very Strong Binding for a Neutral Calix[4]pyrrole Receptor Displaying
 Positive Allosteric Binding.
;
_journal_issue 4
_journal_name_full 'The Journal of organic chemistry'
_journal_page_first 2123
_journal_page_last 2128
_journal_paper_doi 10.1021/acs.joc.6b02944
_journal_volume 82
_journal_year 2017
_chemical_formula_moiety 'C96 H92 N4 O12 S24'
_chemical_formula_sum 'C96 H92 N4 O12 S24'
_chemical_formula_weight 2263.17
_chemical_name_common 49A
_chemical_name_systematic
; 
 22-1 complex
;
_space_group_crystal_system monoclinic
_space_group_IT_number 15
_space_group_name_Hall '-C 2yc'
_space_group_name_H-M_alt 'C 1 2/c 1'
_symmetry_space_group_name_Hall '-C 2yc'
_symmetry_space_group_name_H-M 'C 1 2/c 1'
_atom_sites_solution_hydrogens geom
_atom_sites_solution_primary direct
_atom_sites_solution_secondary difmap
_audit_creation_method SHELXL-2016/6
_cell_angle_alpha 90
_cell_angle_beta 108.637(3)
_cell_angle_gamma 90
_cell_formula_units_Z 4
_cell_length_a 44.129(12)
_cell_length_b 14.749(4)
_cell_length_c 16.465(4)
_cell_measurement_reflns_used 9943
_cell_measurement_temperature 200(2)
_cell_measurement_theta_max 28.77
_cell_measurement_theta_min 2.61
_cell_volume 10154(5)
_computing_cell_refinement 'Bruker SAINT'
_computing_data_collection 'Bruker APEX2'
_computing_data_reduction 'Bruker SAINT'
_computing_structure_refinement 'SHELXL-2016/6 (Sheldrick, 2016)'
_computing_structure_solution 'SHELXL-2016/6 (Sheldrick, 2016)'
_diffrn_ambient_temperature 200(2)
_diffrn_measured_fraction_theta_full 0.984
_diffrn_measured_fraction_theta_max 0.898
_diffrn_measurement_device_type 'Bruker APEX-II CCD'
_diffrn_measurement_method '\f and \w scans'
_diffrn_radiation_type MoK\a
_diffrn_radiation_wavelength 0.71073
_diffrn_reflns_av_R_equivalents 0.0356
_diffrn_reflns_av_unetI/netI 0.0477
_diffrn_reflns_Laue_measured_fraction_full 0.984
_diffrn_reflns_Laue_measured_fraction_max 0.898
_diffrn_reflns_limit_h_max 59
_diffrn_reflns_limit_h_min -54
_diffrn_reflns_limit_k_max 19
_diffrn_reflns_limit_k_min -13
_diffrn_reflns_limit_l_max 21
_diffrn_reflns_limit_l_min -20
_diffrn_reflns_number 27407
_diffrn_reflns_point_group_measured_fraction_full 0.984
_diffrn_reflns_point_group_measured_fraction_max 0.898
_diffrn_reflns_theta_full 25.242
_diffrn_reflns_theta_max 28.977
_diffrn_reflns_theta_min 1.464
_diffrn_source 'sealed tube'
_exptl_absorpt_coefficient_mu 0.567
_exptl_absorpt_correction_type none
_exptl_crystal_colour black
_exptl_crystal_density_diffrn 1.480
_exptl_crystal_description block
_exptl_crystal_F_000 4704
_exptl_crystal_size_max 0.400
_exptl_crystal_size_mid 0.300
_exptl_crystal_size_min 0.200
_refine_diff_density_max 0.746
_refine_diff_density_min -0.592
_refine_diff_density_rms 0.083
_refine_ls_extinction_method none
_refine_ls_goodness_of_fit_ref 1.140
_refine_ls_hydrogen_treatment noref
_refine_ls_matrix_type full
_refine_ls_number_parameters 726
_refine_ls_number_reflns 12116
_refine_ls_number_restraints 0
_refine_ls_restrained_S_all 1.140
_refine_ls_R_factor_all 0.1190
_refine_ls_R_factor_gt 0.0858
_refine_ls_shift/su_max 0.020
_refine_ls_shift/su_mean 0.000
_refine_ls_structure_factor_coef Fsqd
_refine_ls_weighting_details 'w=1/[\s^2^(Fo^2^)+(0.0114P)^2^+77.9779P] where P=(Fo^2^+2Fc^2^)/3'
_refine_ls_weighting_scheme calc
_refine_ls_wR_factor_gt 0.1732
_refine_ls_wR_factor_ref 0.1900
_reflns_Friedel_coverage 0.000
_reflns_number_gt 8679
_reflns_number_total 12116
_reflns_threshold_expression 'I > 2\s(I)'
_cod_data_source_file jo6b02944_si_001.cif
_cod_data_source_block 49A
_cod_depositor_comments 'Adding full bibliography for 4032173.cif.'
_cod_original_cell_volume 10155(5)
_cod_database_code 4032173
_shelx_shelxl_version_number 2016/6
_shelx_space_group_comment
;
The symmetry employed for this shelxl refinement is uniquely defined
by the following loop, which should always be used as a source of
symmetry information in preference to the above space-group names.
They are only intended as comments.
;
_shelx_estimated_absorpt_t_min 0.805
_shelx_estimated_absorpt_t_max 0.895

loop_
_space_group_symop_operation_xyz
'x, y, z'
'-x, y, -z+1/2'
'x+1/2, y+1/2, z'
'-x+1/2, y+1/2, -z+1/2'
'-x, -y, -z'
'x, -y, z-1/2'
'-x+1/2, -y+1/2, -z'
'x+1/2, -y+1/2, z-1/2'

loop_
_atom_site_label
_atom_site_type_symbol
_atom_site_fract_x
_atom_site_fract_y
_atom_site_fract_z
_atom_site_U_iso_or_equiv
_atom_site_adp_type
_atom_site_occupancy
_atom_site_site_symmetry_order
_atom_site_calc_flag
_atom_site_refinement_flags_posn
_atom_site_refinement_flags_adp
_atom_site_refinement_flags_occupancy
_atom_site_disorder_assembly
_atom_site_disorder_group
C1 C -0.07076(11) 0.1333(3) -0.1387(3) 0.0365(9) Uani 1 1 d . . . . .
S1 S -0.07195(3) 0.20978(9) -0.22239(7) 0.0430(3) Uani 1 1 d . . . . .
C2 C -0.11198(12) 0.1882(3) -0.2822(3) 0.0442(11) Uani 1 1 d . . . . .
C3 C -0.12763(11) 0.1256(4) -0.2526(3) 0.0467(12) Uani 1 1 d . . . . .
S2 S -0.10578(3) 0.06967(10) -0.15615(8) 0.0540(4) Uani 1 1 d . . . . .
C4 C -0.04493(11) 0.1258(3) -0.0686(3) 0.0358(9) Uani 1 1 d . . . . .
S3 S -0.01047(3) 0.19093(8) -0.05617(7) 0.0383(3) Uani 1 1 d . . . . .
C5 C 0.00382(10) 0.1762(3) 0.0559(2) 0.0335(9) Uani 1 1 d . . . . .
C6 C 0.02743(10) 0.2149(3) 0.1216(3) 0.0347(9) Uani 1 1 d . . . . .
N1 N 0.02680(9) 0.1710(2) 0.1949(2) 0.0363(8) Uani 1 1 d . . . . .
H1 H 0.039960 0.183144 0.246417 0.044 Uiso 1 1 calc R U . . .
C7 C 0.00340(10) 0.1066(3) 0.1783(2) 0.0326(9) Uani 1 1 d . . . . .
C8 C -0.01134(10) 0.1085(3) 0.0902(3) 0.0347(9) Uani 1 1 d . . . . .
S4 S -0.04295(3) 0.04928(9) 0.01584(7) 0.0434(3) Uani 1 1 d . . . . .
S5 S -0.12966(3) 0.25313(10) -0.37426(8) 0.0528(3) Uani 1 1 d . . . . .
C9 C -0.10391(15) 0.2231(4) -0.4365(4) 0.0640(16) Uani 1 1 d . . . . .
H2 H -0.111622 0.254833 -0.492330 0.077 Uiso 1 1 calc R U . . .
H3 H -0.082074 0.245498 -0.406144 0.077 Uiso 1 1 calc R U . . .
C10 C -0.10205(18) 0.1239(5) -0.4529(4) 0.076(2) Uani 1 1 d . . . . .
H4 H -0.093937 0.092110 -0.397238 0.091 Uiso 1 1 calc R U . . .
H5 H -0.086388 0.114343 -0.483809 0.091 Uiso 1 1 calc R U . . .
C11 C -0.1334(3) 0.0820(6) -0.5043(6) 0.118(3) Uani 1 1 d . . . . .
H6 H -0.148562 0.086138 -0.471935 0.177 Uiso 1 1 calc R U . . .
H7 H -0.130087 0.018209 -0.515632 0.177 Uiso 1 1 calc R U . . .
H8 H -0.142105 0.114470 -0.558785 0.177 Uiso 1 1 calc R U . . .
S6 S -0.16858(3) 0.10596(12) -0.29877(9) 0.0617(4) Uani 1 1 d . . . . .
C12 C -0.17388(14) -0.0062(4) -0.2654(4) 0.0605(15) Uani 1 1 d . . . . .
H9 H -0.162884 -0.011269 -0.202893 0.073 Uiso 1 1 calc R U . . .
H10 H -0.196970 -0.016702 -0.275714 0.073 Uiso 1 1 calc R U . . .
C13 C -0.16141(17) -0.0794(5) -0.3102(5) 0.080(2) Uani 1 1 d . . . . .
H11 H -0.137900 -0.073437 -0.294620 0.096 Uiso 1 1 calc R U . . .
H12 H -0.170622 -0.070694 -0.372940 0.096 Uiso 1 1 calc R U . . .
C14 C -0.1695(2) -0.1742(5) -0.2874(7) 0.132(4) Uani 1 1 d . . . . .
H13 H -0.158384 -0.185836 -0.226543 0.199 Uiso 1 1 calc R U . . .
H14 H -0.162624 -0.218796 -0.322151 0.199 Uiso 1 1 calc R U . . .
H15 H -0.192613 -0.179249 -0.298934 0.199 Uiso 1 1 calc R U . . .
C15 C 0.05222(10) 0.2863(3) 0.1256(3) 0.0358(9) Uani 1 1 d . . . . .
C16 C 0.08543(11) 0.2427(4) 0.1529(4) 0.0522(13) Uani 1 1 d . . . . .
H16 H 0.090564 0.219721 0.211566 0.078 Uiso 1 1 calc R U . . .
H17 H 0.101359 0.288071 0.150481 0.078 Uiso 1 1 calc R U . . .
H18 H 0.085632 0.192521 0.114087 0.078 Uiso 1 1 calc R U . . .
C17 C 0.04548(12) 0.3309(3) 0.0368(3) 0.0439(11) Uani 1 1 d . . . . .
H19 H 0.046842 0.285018 -0.004944 0.066 Uiso 1 1 calc R U . . .
H20 H 0.061323 0.378567 0.040200 0.066 Uiso 1 1 calc R U . . .
H21 H 0.024005 0.357515 0.018687 0.066 Uiso 1 1 calc R U . . .
C18 C 0.000000 0.0465(4) 0.250000 0.0362(13) Uani 1 2 d S T P . .
C19 C 0.02966(13) -0.0128(3) 0.2841(3) 0.0501(12) Uani 1 1 d . . . . .
H22 H 0.048308 0.025566 0.311033 0.075 Uiso 1 1 calc R U . . .
H23 H 0.033119 -0.046681 0.236619 0.075 Uiso 1 1 calc R U . . .
H24 H 0.026628 -0.055353 0.326532 0.075 Uiso 1 1 calc R U . . .
C20 C 0.1491(3) 0.4492(9) 0.4511(8) 0.0448(18) Uani 0.485(5) 1 d . . P A 1
S7 S 0.15707(8) 0.5157(3) 0.54303(19) 0.0462(8) Uani 0.485(5) 1 d . . P A 1
C21 C 0.1971(3) 0.4834(11) 0.5870(7) 0.0448(18) Uani 0.485(5) 1 d . . P A 1
C22 C 0.2090(3) 0.4246(8) 0.5404(7) 0.0448(18) Uani 0.485(5) 1 d . . P A 1
S8 S 0.18231(8) 0.3848(2) 0.4450(2) 0.0485(8) Uani 0.485(5) 1 d . . P A 1
C23 C 0.1210(7) 0.4447(17) 0.3879(19) 0.037(4) Uani 0.485(5) 1 d . . P A 1
S9 S 0.08792(15) 0.5084(5) 0.3898(5) 0.0396(12) Uani 0.485(5) 1 d . . P A 1
C24 C 0.05877(12) 0.4640(3) 0.2949(3) 0.0412(11) Uani 1 1 d . . . . .
C25 C 0.02738(11) 0.4698(3) 0.2464(3) 0.0398(10) Uani 1 1 d . . . . .
N2 N 0.02309(9) 0.4055(3) 0.1820(2) 0.0362(8) Uani 1 1 d . . . . .
H25 H 0.004807 0.395662 0.141429 0.043 Uiso 1 1 calc R U . . .
C26 C 0.05077(10) 0.3593(3) 0.1895(3) 0.0334(9) Uani 1 1 d . . . . .
C27 C 0.07336(11) 0.3944(3) 0.2600(3) 0.0408(10) Uani 1 1 d . . . . .
S10 S 0.11699(15) 0.3705(5) 0.3018(4) 0.0402(10) Uani 0.485(5) 1 d . . P A 1
S11 S 0.21946(8) 0.5256(3) 0.68839(19) 0.0655(12) Uani 0.485(5) 1 d . . P A 1
C28 C 0.2076(7) 0.6414(16) 0.6810(16) 0.086(9) Uani 0.485(5) 1 d . . P A 1
H26 H 0.184470 0.642000 0.673721 0.103 Uiso 0.485(5) 1 calc R U P A 1
H27 H 0.218591 0.669043 0.737544 0.103 Uiso 0.485(5) 1 calc R U P A 1
C29 C 0.2121(2) 0.7004(7) 0.6194(6) 0.118(3) Uani 1 1 d . . . . .
H28 H 0.197672 0.678670 0.563515 0.142 Uiso 0.485(5) 1 calc R U P A 1
H29 H 0.234152 0.689676 0.618789 0.142 Uiso 0.485(5) 1 calc R U P A 1
H30 H 0.191702 0.733603 0.609046 0.142 Uiso 0.515(5) 1 calc R U P A 2
H31 H 0.228631 0.737804 0.660514 0.142 Uiso 0.515(5) 1 calc R U P A 2
H32 H 0.197672 0.678670 0.563515 0.142 Uiso 0.485(5) 1 calc R U P A 1
H33 H 0.234152 0.689676 0.618789 0.142 Uiso 0.485(5) 1 calc R U P A 1
C30 C 0.2080(6) 0.8010(13) 0.6190(17) 0.156(10) Uani 0.485(5) 1 d . . P A 1
H34 H 0.218151 0.824749 0.676929 0.233 Uiso 0.485(5) 1 calc R U P A 1
H35 H 0.185147 0.815811 0.600108 0.233 Uiso 0.485(5) 1 calc R U P A 1
H36 H 0.217995 0.828390 0.579654 0.233 Uiso 0.485(5) 1 calc R U P A 1
S12 S 0.24759(8) 0.3812(3) 0.5741(3) 0.0636(11) Uani 0.485(5) 1 d . . P A 1
C31 C 0.2540(3) 0.4092(9) 0.4630(10) 0.168(6) Uani 1 1 d . . . . .
H37 H 0.272177 0.373893 0.456671 0.201 Uiso 0.485(5) 1 calc R U P A 1
H38 H 0.234550 0.393543 0.414938 0.201 Uiso 0.485(5) 1 calc R U P A 1
H39 H 0.265909 0.361776 0.443298 0.201 Uiso 0.515(5) 1 calc R U P A 2
H40 H 0.233033 0.411712 0.417078 0.201 Uiso 0.515(5) 1 calc R U P A 2
C32 C 0.2609(5) 0.5116(11) 0.4627(12) 0.076(5) Uani 0.485(5) 1 d . . P A 1
H41 H 0.241603 0.547412 0.459964 0.091 Uiso 0.485(5) 1 calc R U P A 1
H42 H 0.278479 0.529199 0.514725 0.091 Uiso 0.485(5) 1 calc R U P A 1
C33 C 0.2704(3) 0.5260(11) 0.3826(10) 0.076(4) Uani 0.485(5) 1 d . . P A 1
H43 H 0.293110 0.512011 0.395218 0.114 Uiso 0.485(5) 1 calc R U P A 1
H44 H 0.266434 0.589248 0.364003 0.114 Uiso 0.485(5) 1 calc R U P A 1
H45 H 0.257634 0.485956 0.336820 0.114 Uiso 0.485(5) 1 calc R U P A 1
C34 C 0.1410(3) 0.4749(9) 0.4638(9) 0.059(2) Uani 0.515(5) 1 d . . P A 2
S13 S 0.14593(10) 0.5559(3) 0.54435(19) 0.0544(9) Uani 0.515(5) 1 d . . P A 2
C35 C 0.1870(3) 0.5330(9) 0.5930(7) 0.059(2) Uani 0.515(5) 1 d . . P A 2
C36 C 0.2004(3) 0.4614(9) 0.5634(9) 0.059(2) Uani 0.515(5) 1 d . . P A 2
S14 S 0.17314(8) 0.4008(2) 0.4785(3) 0.0574(10) Uani 0.515(5) 1 d . . P A 2
C37 C 0.1136(6) 0.4627(18) 0.3977(18) 0.044(5) Uani 0.515(5) 1 d . . P A 2
S15 S 0.07942(16) 0.5295(5) 0.3837(5) 0.0404(11) Uani 0.515(5) 1 d . . P A 2
S16 S 0.11105(14) 0.3769(5) 0.3212(4) 0.0426(10) Uani 0.515(5) 1 d . . P A 2
S17 S 0.2082(2) 0.6012(4) 0.6790(5) 0.101(2) Uani 0.515(5) 1 d . . P A 2
C38 C 0.2189(7) 0.707(2) 0.5423(15) 0.188(14) Uani 0.515(5) 1 d . . P A 2
H46 H 0.214214 0.646049 0.515219 0.225 Uiso 0.515(5) 1 calc R U P A 2
H47 H 0.202758 0.748427 0.505488 0.225 Uiso 0.515(5) 1 calc R U P A 2
C39 C 0.2445(9) 0.730(3) 0.535(2) 0.28(3) Uani 0.515(5) 1 d . . P A 2
H63 H 0.257844 0.674439 0.551862 0.339 Uiso 0.515(5) 1 calc R U P A 2
H64 H 0.253130 0.772412 0.583614 0.339 Uiso 0.515(5) 1 calc R U P A 2
S18 S 0.23855(11) 0.4236(3) 0.6068(3) 0.0958(17) Uani 0.515(5) 1 d . . P A 2
C40 C 0.2456(5) 0.3615(15) 0.5203(14) 0.113(7) Uani 0.515(5) 1 d . . P A 2
H51 H 0.262528 0.316243 0.545483 0.135 Uiso 0.515(5) 1 calc R U P A 2
H52 H 0.225815 0.327677 0.489950 0.135 Uiso 0.515(5) 1 calc R U P A 2
C41 C 0.2663(8) 0.4756(12) 0.444(2) 0.191(18) Uani 0.515(5) 1 d . . P A 2
H53 H 0.259184 0.482227 0.381583 0.286 Uiso 0.515(5) 1 calc R U P A 2
H54 H 0.289569 0.469031 0.465507 0.286 Uiso 0.515(5) 1 calc R U P A 2
H55 H 0.259978 0.529371 0.469782 0.286 Uiso 0.515(5) 1 calc R U P A 2
C42 C 0.000000 0.5286(4) 0.250000 0.0453(16) Uani 1 2 d S T P . .
C43 C 0.01074(16) 0.5892(4) 0.3303(4) 0.0650(17) Uani 1 1 d . . . . .
H56 H -0.006920 0.629063 0.331244 0.098 Uiso 1 1 calc R U . . .
H57 H 0.029069 0.626024 0.329119 0.098 Uiso 1 1 calc R U . . .
H58 H 0.016887 0.551054 0.381770 0.098 Uiso 1 1 calc R U . . .
C44 C -0.08828(12) 0.3566(4) -0.0625(3) 0.0459(11) Uani 1 1 d . . . . .
C45 C -0.09099(14) 0.4131(4) -0.1297(4) 0.0577(14) Uani 1 1 d . . . . .
H59 H -0.073328 0.449776 -0.130102 0.069 Uiso 1 1 calc R U . . .
C46 C -0.11970(15) 0.4179(4) -0.1988(4) 0.0622(15) Uani 1 1 d . . . . .
H60 H -0.121279 0.457272 -0.245650 0.075 Uiso 1 1 calc R U . . .
C47 C -0.14532(13) 0.3659(4) -0.1984(3) 0.0511(13) Uani 1 1 d . . . . .
C48 C -0.14298(12) 0.3056(4) -0.1302(3) 0.0477(12) Uani 1 1 d . . . . .
C49 C -0.16899(13) 0.2515(5) -0.1292(3) 0.0595(15) Uani 1 1 d . . . . .
C50 C -0.16555(15) 0.1911(6) -0.0630(4) 0.089(2) Uani 1 1 d . . . . .
H61 H -0.182856 0.152590 -0.063315 0.106 Uiso 1 1 calc R U . . .
C51 C -0.13687(16) 0.1860(5) 0.0046(4) 0.078(2) Uani 1 1 d . . . . .
H62 H -0.134912 0.144713 0.050298 0.094 Uiso 1 1 calc R U . . .
C52 C -0.11158(12) 0.2398(4) 0.0055(3) 0.0531(13) Uani 1 1 d . . . . .
C53 C -0.11400(11) 0.3007(4) -0.0621(3) 0.0437(11) Uani 1 1 d . . . . .
C54 C -0.05830(12) 0.3520(4) 0.0110(4) 0.0533(14) Uani 1 1 d . . . . .
O1 O -0.05730(8) 0.2913(3) 0.0761(2) 0.0547(10) Uani 1 1 d . . . . .
C55 C -0.08180(13) 0.2354(4) 0.0778(3) 0.0516(13) Uani 1 1 d . . . . .
O2 O -0.03500(9) 0.3962(3) 0.0196(3) 0.0633(11) Uani 1 1 d . . . . .
O3 O -0.07730(10) 0.1868(3) 0.1395(2) 0.0658(11) Uani 1 1 d . . . . .
C56 C -0.17583(16) 0.3720(5) -0.2701(4) 0.0693(18) Uani 1 1 d . . . . .
O4 O -0.20089(10) 0.3186(3) -0.2641(3) 0.0733(13) Uani 1 1 d . . . . .
C57 C -0.19942(15) 0.2591(5) -0.1981(4) 0.0695(18) Uani 1 1 d . . . . .
O5 O -0.18076(12) 0.4191(4) -0.3308(3) 0.0922(16) Uani 1 1 d . . . . .
O6 O -0.22338(11) 0.2198(5) -0.2021(3) 0.1026(19) Uani 1 1 d . . . . .

loop_
_atom_site_aniso_label
_atom_site_aniso_U_11
_atom_site_aniso_U_22
_atom_site_aniso_U_33
_atom_site_aniso_U_23
_atom_site_aniso_U_13
_atom_site_aniso_U_12
C1 0.042(2) 0.039(2) 0.027(2) -0.0038(17) 0.0083(17) -0.0053(19)
S1 0.0478(6) 0.0484(7) 0.0293(5) -0.0003(5) 0.0073(5) -0.0018(5)
C2 0.052(3) 0.049(3) 0.028(2) -0.0030(19) 0.009(2) 0.004(2)
C3 0.042(3) 0.058(3) 0.035(2) -0.006(2) 0.005(2) -0.004(2)
S2 0.0492(7) 0.0696(9) 0.0350(6) 0.0067(6) 0.0020(5) -0.0165(6)
C4 0.045(2) 0.036(2) 0.0241(19) -0.0052(16) 0.0082(17) -0.0080(19)
S3 0.0458(6) 0.0436(6) 0.0235(5) 0.0000(4) 0.0082(4) -0.0069(5)
C5 0.041(2) 0.037(2) 0.0223(19) -0.0022(16) 0.0086(16) -0.0012(18)
C6 0.040(2) 0.038(2) 0.025(2) -0.0008(16) 0.0096(17) 0.0025(18)
N1 0.046(2) 0.039(2) 0.0206(16) -0.0006(14) 0.0060(14) -0.0010(16)
C7 0.044(2) 0.029(2) 0.0228(19) -0.0020(15) 0.0073(16) -0.0001(17)
C8 0.043(2) 0.035(2) 0.025(2) -0.0037(16) 0.0083(17) -0.0001(18)
S4 0.0530(7) 0.0460(7) 0.0259(5) -0.0009(5) 0.0051(5) -0.0144(5)
S5 0.0619(8) 0.0588(8) 0.0336(6) 0.0030(5) 0.0095(6) 0.0116(6)
C9 0.075(4) 0.083(4) 0.038(3) 0.011(3) 0.024(3) 0.004(3)
C10 0.113(6) 0.081(5) 0.043(3) 0.016(3) 0.038(4) 0.042(4)
C11 0.186(10) 0.088(6) 0.091(6) -0.033(5) 0.060(7) -0.010(6)
S6 0.0462(7) 0.0783(11) 0.0505(8) 0.0011(7) 0.0015(6) -0.0035(7)
C12 0.053(3) 0.075(4) 0.048(3) -0.003(3) 0.009(2) -0.006(3)
C13 0.069(4) 0.081(5) 0.079(5) -0.021(4) 0.008(3) 0.009(4)
C14 0.111(7) 0.061(5) 0.171(10) -0.004(6) -0.032(6) 0.009(5)
C15 0.039(2) 0.037(2) 0.031(2) -0.0062(17) 0.0108(17) -0.0027(18)
C16 0.038(3) 0.065(4) 0.054(3) -0.007(3) 0.014(2) 0.001(2)
C17 0.051(3) 0.050(3) 0.034(2) -0.004(2) 0.018(2) -0.012(2)
C18 0.054(4) 0.032(3) 0.022(3) 0.000 0.011(3) 0.000
C19 0.072(3) 0.042(3) 0.035(2) 0.001(2) 0.014(2) 0.012(2)
C20 0.044(4) 0.049(5) 0.036(3) -0.003(3) 0.005(3) -0.005(3)
S7 0.0429(16) 0.055(2) 0.0344(13) -0.0085(13) 0.0033(11) -0.0018(14)
C21 0.044(4) 0.049(5) 0.036(3) -0.003(3) 0.005(3) -0.005(3)
C22 0.044(4) 0.049(5) 0.036(3) -0.003(3) 0.005(3) -0.005(3)
S8 0.0391(15) 0.0626(19) 0.0409(16) -0.0105(13) 0.0086(12) -0.0010(13)
C23 0.043(12) 0.032(9) 0.035(8) 0.000(6) 0.009(6) -0.006(7)
S9 0.039(3) 0.040(3) 0.0349(18) -0.0085(19) 0.006(2) -0.0045(19)
C24 0.054(3) 0.039(3) 0.026(2) 0.0005(18) 0.0072(19) -0.014(2)
C25 0.052(3) 0.037(2) 0.032(2) -0.0026(18) 0.017(2) -0.010(2)
N2 0.0389(19) 0.042(2) 0.0259(17) -0.0010(15) 0.0081(15) -0.0026(16)
C26 0.032(2) 0.036(2) 0.029(2) -0.0002(17) 0.0055(16) -0.0035(17)
C27 0.045(2) 0.043(3) 0.029(2) 0.0022(18) 0.0032(18) -0.009(2)
S10 0.030(2) 0.0475(19) 0.041(3) -0.0124(17) 0.0090(13) -0.0022(16)
S11 0.0624(19) 0.074(3) 0.0423(16) -0.0091(15) -0.0083(13) -0.0070(17)
C28 0.089(13) 0.12(2) 0.047(9) -0.009(13) 0.012(8) -0.051(16)
C29 0.135(8) 0.119(8) 0.086(6) -0.026(6) 0.015(6) -0.066(6)
C30 0.18(2) 0.067(13) 0.19(3) -0.005(14) 0.017(19) 0.010(14)
S12 0.0404(16) 0.077(3) 0.063(2) 0.006(2) 0.0021(16) 0.0067(16)
C31 0.204(14) 0.128(11) 0.240(17) -0.001(11) 0.168(13) 0.013(10)
C32 0.102(12) 0.042(10) 0.073(10) -0.001(7) 0.013(8) 0.011(9)
C33 0.074(9) 0.072(10) 0.090(11) 0.009(8) 0.036(8) -0.002(7)
C34 0.055(5) 0.056(5) 0.046(4) -0.002(4) -0.013(3) -0.007(4)
S13 0.061(2) 0.053(2) 0.0368(14) -0.0040(13) -0.0017(13) -0.0086(16)
C35 0.055(5) 0.056(5) 0.046(4) -0.002(4) -0.013(3) -0.007(4)
C36 0.055(5) 0.056(5) 0.046(4) -0.002(4) -0.013(3) -0.007(4)
S14 0.0445(17) 0.0580(18) 0.054(2) -0.0040(15) -0.0058(14) -0.0039(13)
C37 0.043(12) 0.052(12) 0.030(8) -0.005(7) 0.001(6) -0.005(8)
S15 0.042(3) 0.043(3) 0.0314(16) -0.0072(18) 0.006(2) -0.0035(17)
S16 0.028(2) 0.0501(19) 0.044(3) -0.0068(19) 0.0032(14) 0.0012(15)
S17 0.109(4) 0.085(5) 0.062(3) -0.010(3) -0.038(2) -0.018(4)
C38 0.19(3) 0.28(4) 0.120(18) -0.11(2) 0.084(18) -0.13(2)
C39 0.31(4) 0.32(5) 0.33(5) -0.24(4) 0.26(4) -0.19(4)
S18 0.065(2) 0.082(3) 0.099(3) -0.009(2) -0.032(2) 0.010(2)
C40 0.091(13) 0.128(17) 0.089(13) -0.015(13) -0.013(11) 0.052(12)
C41 0.20(3) 0.026(11) 0.31(5) 0.030(17) 0.03(3) -0.003(14)
C42 0.069(5) 0.029(3) 0.041(4) 0.000 0.024(3) 0.000
C43 0.098(5) 0.039(3) 0.073(4) -0.025(3) 0.049(4) -0.015(3)
C44 0.048(3) 0.051(3) 0.038(2) -0.012(2) 0.012(2) 0.008(2)
C45 0.055(3) 0.059(4) 0.056(3) -0.007(3) 0.014(3) -0.002(3)
C46 0.072(4) 0.063(4) 0.046(3) 0.004(3) 0.010(3) 0.005(3)
C47 0.054(3) 0.056(3) 0.037(3) -0.005(2) 0.005(2) 0.009(2)
C48 0.044(3) 0.065(3) 0.031(2) -0.007(2) 0.009(2) 0.008(2)
C49 0.048(3) 0.085(4) 0.040(3) -0.006(3) 0.007(2) -0.001(3)
C50 0.056(4) 0.148(8) 0.055(4) 0.005(4) 0.010(3) -0.035(4)
C51 0.075(4) 0.111(6) 0.041(3) 0.017(3) 0.008(3) -0.013(4)
C52 0.046(3) 0.076(4) 0.031(2) -0.002(2) 0.005(2) 0.004(3)
C53 0.040(2) 0.057(3) 0.033(2) -0.010(2) 0.0090(19) 0.007(2)
C54 0.043(3) 0.063(4) 0.050(3) -0.023(3) 0.010(2) 0.005(2)
O1 0.049(2) 0.069(3) 0.0371(19) -0.0132(17) 0.0009(15) 0.0118(18)
C55 0.058(3) 0.064(4) 0.028(2) -0.011(2) 0.008(2) 0.007(3)
O2 0.047(2) 0.072(3) 0.064(3) -0.018(2) 0.0077(18) 0.000(2)
O3 0.073(3) 0.084(3) 0.0312(19) 0.0049(19) 0.0037(17) 0.015(2)
C56 0.068(4) 0.079(4) 0.045(3) -0.008(3) -0.004(3) 0.021(3)
O4 0.056(2) 0.092(3) 0.052(2) -0.006(2) -0.0092(19) 0.006(2)
C57 0.052(3) 0.095(5) 0.053(4) -0.014(3) 0.005(3) 0.000(3)
O5 0.093(4) 0.097(4) 0.062(3) 0.018(3) -0.010(2) 0.027(3)
O6 0.054(3) 0.163(6) 0.080(3) -0.008(3) 0.006(2) -0.022(3)

loop_
_atom_type_symbol
_atom_type_description
_atom_type_scat_dispersion_real
_atom_type_scat_dispersion_imag
_atom_type_scat_source
C C 0.0033 0.0016 'International Tables Vol C Tables 4.2.6.8 and 6.1.1.4'
H H 0.0000 0.0000 'International Tables Vol C Tables 4.2.6.8 and 6.1.1.4'
N N 0.0061 0.0033 'International Tables Vol C Tables 4.2.6.8 and 6.1.1.4'
O O 0.0106 0.0060 'International Tables Vol C Tables 4.2.6.8 and 6.1.1.4'
S S 0.1246 0.1234 'International Tables Vol C Tables 4.2.6.8 and 6.1.1.4'

loop_
_geom_angle_atom_site_label_1
_geom_angle_atom_site_label_2
_geom_angle_atom_site_label_3
_geom_angle
_geom_angle_site_symmetry_1
_geom_angle_site_symmetry_3
_geom_angle_publ_flag
C4 C1 S2 124.0(4) . . yes
C4 C1 S1 121.9(3) . . yes
S2 C1 S1 114.1(2) . . yes
C2 S1 C1 95.5(2) . . yes
C3 C2 S5 123.7(4) . . yes
C3 C2 S1 117.8(4) . . yes
S5 C2 S1 118.4(3) . . yes
C2 C3 S6 122.7(4) . . yes
C2 C3 S2 116.8(4) . . yes
S6 C3 S2 120.2(3) . . yes
C1 S2 C3 95.5(2) . . yes
C1 C4 S3 121.4(3) . . yes
C1 C4 S4 122.8(3) . . yes
S3 C4 S4 115.7(2) . . yes
C4 S3 C5 93.5(2) . . yes
C6 C5 C8 108.4(4) . . yes
C6 C5 S3 134.9(4) . . yes
C8 C5 S3 116.7(3) . . yes
C5 C6 N1 105.9(4) . . yes
C5 C6 C15 133.4(4) . . yes
N1 C6 C15 120.6(4) . . yes
C7 N1 C6 112.2(3) . . yes
C7 N1 H1 123.9 . . no
C6 N1 H1 123.9 . . no
N1 C7 C8 105.4(4) . . yes
N1 C7 C18 120.4(3) . . yes
C8 C7 C18 133.9(4) . . yes
C7 C8 C5 108.0(4) . . yes
C7 C8 S4 135.9(4) . . yes
C5 C8 S4 116.1(3) . . yes
C8 S4 C4 93.4(2) . . yes
C2 S5 C9 99.8(3) . . yes
C10 C9 S5 115.0(5) . . yes
C10 C9 H2 108.5 . . no
S5 C9 H2 108.5 . . no
C10 C9 H3 108.5 . . no
S5 C9 H3 108.5 . . no
H2 C9 H3 107.5 . . no
C9 C10 C11 114.2(6) . . yes
C9 C10 H4 108.7 . . no
C11 C10 H4 108.7 . . no
C9 C10 H5 108.7 . . no
C11 C10 H5 108.7 . . no
H4 C10 H5 107.6 . . no
C10 C11 H6 109.5 . . no
C10 C11 H7 109.5 . . no
H6 C11 H7 109.5 . . no
C10 C11 H8 109.5 . . no
H6 C11 H8 109.5 . . no
H7 C11 H8 109.5 . . no
C3 S6 C12 103.9(3) . . yes
C13 C12 S6 114.1(5) . . yes
C13 C12 H9 108.7 . . no
S6 C12 H9 108.7 . . no
C13 C12 H10 108.7 . . no
S6 C12 H10 108.7 . . no
H9 C12 H10 107.6 . . no
C12 C13 C14 112.8(7) . . yes
C12 C13 H11 109.0 . . no
C14 C13 H11 109.0 . . no
C12 C13 H12 109.0 . . no
C14 C13 H12 109.0 . . no
H11 C13 H12 107.8 . . no
C13 C14 H13 109.5 . . no
C13 C14 H14 109.5 . . no
H13 C14 H14 109.5 . . no
C13 C14 H15 109.5 . . no
H13 C14 H15 109.5 . . no
H14 C14 H15 109.5 . . no
C6 C15 C26 109.5(4) . . yes
C6 C15 C16 109.5(4) . . yes
C26 C15 C16 110.0(4) . . yes
C6 C15 C17 109.9(4) . . yes
C26 C15 C17 108.4(4) . . yes
C16 C15 C17 109.5(4) . . yes
C15 C16 H16 109.5 . . no
C15 C16 H17 109.5 . . no
H16 C16 H17 109.5 . . no
C15 C16 H18 109.5 . . no
H16 C16 H18 109.5 . . no
H17 C16 H18 109.5 . . no
C15 C17 H19 109.5 . . no
C15 C17 H20 109.5 . . no
H19 C17 H20 109.5 . . no
C15 C17 H21 109.5 . . no
H19 C17 H21 109.5 . . no
H20 C17 H21 109.5 . . no
C7 C18 C7 108.8(5) 2 . yes
C7 C18 C19 109.5(2) 2 . yes
C7 C18 C19 109.5(3) . . yes
C7 C18 C19 109.5(3) 2 2 yes
C7 C18 C19 109.5(2) . 2 yes
C19 C18 C19 110.0(6) . 2 yes
C18 C19 H22 109.5 . . no
C18 C19 H23 109.5 . . no
H22 C19 H23 109.5 . . no
C18 C19 H24 109.5 . . no
H22 C19 H24 109.5 . . no
H23 C19 H24 109.5 . . no
C23 C20 S7 125.6(11) . . yes
C23 C20 S8 120.3(11) . . yes
S7 C20 S8 114.1(7) . . yes
C20 S7 C21 96.0(6) . . yes
C22 C21 S7 117.3(8) . . yes
C22 C21 S11 123.8(10) . . yes
S7 C21 S11 118.9(8) . . yes
C21 C22 S12 124.5(9) . . yes
C21 C22 S8 116.7(9) . . yes
S12 C22 S8 118.5(7) . . yes
C22 S8 C20 95.9(6) . . yes
C20 C23 S9 122.1(16) . . yes
C20 C23 S10 119.2(14) . . yes
S9 C23 S10 118.7(18) . . yes
C23 S9 C24 99.2(10) . . yes
C25 C24 C27 108.4(4) . . yes
C25 C24 S15 128.0(4) . . yes
C27 C24 S15 123.6(4) . . yes
C25 C24 S9 142.8(4) . . yes
C27 C24 S9 108.8(4) . . yes
C24 C25 N2 105.6(4) . . yes
C24 C25 C42 133.8(4) . . yes
N2 C25 C42 120.6(4) . . yes
C26 N2 C25 111.8(4) . . yes
C26 N2 H25 124.1 . . no
C25 N2 H25 124.1 . . no
C27 C26 N2 106.0(4) . . yes
C27 C26 C15 132.4(4) . . yes
N2 C26 C15 121.6(4) . . yes
C26 C27 C24 108.3(4) . . yes
C26 C27 S16 140.4(5) . . yes
C24 C27 S16 111.1(4) . . yes
C26 C27 S10 129.1(4) . . yes
C24 C27 S10 122.3(4) . . yes
C23 S10 C27 90.4(9) . . yes
C21 S11 C28 102.2(10) . . yes
C29 C28 S11 122.8(19) . . yes
C29 C28 H26 106.6 . . no
S11 C28 H26 106.6 . . no
C29 C28 H27 106.6 . . no
S11 C28 H27 106.6 . . no
H26 C28 H27 106.6 . . no
C28 C29 C30 125.3(18) . . yes
C38 C29 S17 129.3(16) . . yes
C28 C29 H28 106.0 . . no
C30 C29 H28 106.0 . . no
C28 C29 H29 106.0 . . no
C30 C29 H29 106.0 . . no
H28 C29 H29 106.3 . . no
C38 C29 H30 105.0 . . no
S17 C29 H30 105.0 . . no
C38 C29 H31 105.0 . . no
S17 C29 H31 105.0 . . no
H30 C29 H31 105.8 . . no
C28 C29 H32 106.0 . . no
C30 C29 H32 106.0 . . no
H29 C29 H32 106.3 . . no
C28 C29 H33 106.0 . . no
C30 C29 H33 106.0 . . no
H28 C29 H33 106.3 . . no
H32 C29 H33 106.3 . . no
C29 C30 H34 109.5 . . no
C29 C30 H35 109.5 . . no
H34 C30 H35 109.5 . . no
C29 C30 H36 109.5 . . no
H34 C30 H36 109.5 . . no
H35 C30 H36 109.5 . . no
C22 S12 C31 92.4(6) . . yes
C41 C31 C40 150(3) . . yes
C32 C31 S12 107.0(10) . . yes
C32 C31 H37 110.3 . . no
S12 C31 H37 110.3 . . no
C32 C31 H38 110.3 . . no
S12 C31 H38 110.3 . . no
H37 C31 H38 108.6 . . no
C41 C31 H39 99.1 . . no
C40 C31 H39 99.1 . . no
C41 C31 H40 99.1 . . no
C40 C31 H40 99.1 . . no
H39 C31 H40 104.0 . . no
C33 C32 C31 104.4(13) . . yes
C33 C32 H41 110.9 . . no
C31 C32 H41 110.9 . . no
C33 C32 H42 110.9 . . no
C31 C32 H42 110.9 . . no
H41 C32 H42 108.9 . . no
C32 C33 H43 109.5 . . no
C32 C33 H44 109.5 . . no
H43 C33 H44 109.5 . . no
C32 C33 H45 109.5 . . no
H43 C33 H45 109.5 . . no
H44 C33 H45 109.5 . . no
C37 C34 S14 120.4(12) . . yes
C37 C34 S13 124.2(12) . . yes
S14 C34 S13 115.2(7) . . yes
C34 S13 C35 94.2(6) . . yes
C36 C35 S17 123.4(10) . . yes
C36 C35 S13 118.8(8) . . yes
S17 C35 S13 117.8(9) . . yes
C35 C36 S18 125.7(9) . . yes
C35 C36 S14 114.1(10) . . yes
S18 C36 S14 119.9(9) . . yes
C34 S14 C36 96.3(7) . . yes
C34 C37 S15 122.7(15) . . yes
C34 C37 S16 120.4(14) . . yes
S15 C37 S16 116.9(16) . . yes
C24 S15 C37 89.8(9) . . yes
C27 S16 C37 98.4(9) . . yes
C35 S17 C29 98.4(6) . . yes
C39 C38 C29 125(3) . . yes
C39 C38 H46 106.0 . . no
C29 C38 H46 106.0 . . no
C39 C38 H47 106.0 . . no
C29 C38 H47 106.0 . . no
H46 C38 H47 106.3 . . no
C38 C39 H63 103.3 . . no
C39 C39 H63 103.3 7_566 . no
C38 C39 H64 103.3 . . no
C39 C39 H64 103.3 7_566 . no
H63 C39 H64 105.2 . . no
C36 S18 C40 103.4(7) . . yes
C31 C40 S18 116.9(16) . . yes
C31 C40 H51 108.1 . . no
S18 C40 H51 108.1 . . no
C31 C40 H52 108.1 . . no
S18 C40 H52 108.1 . . no
H51 C40 H52 107.3 . . no
C31 C41 H53 109.5 . . no
C31 C41 H54 109.5 . . no
H53 C41 H54 109.5 . . no
C31 C41 H55 109.5 . . no
H53 C41 H55 109.5 . . no
H54 C41 H55 109.5 . . no
C25 C42 C25 109.6(5) 2 . yes
C25 C42 C43 109.8(3) 2 2 yes
C25 C42 C43 109.3(3) . 2 yes
C25 C42 C43 109.3(3) 2 . yes
C25 C42 C43 109.8(3) . . yes
C43 C42 C43 109.1(6) 2 . yes
C42 C43 H56 109.5 . . no
C42 C43 H57 109.5 . . no
H56 C43 H57 109.5 . . no
C42 C43 H58 109.5 . . no
H56 C43 H58 109.5 . . no
H57 C43 H58 109.5 . . no
C45 C44 C53 120.2(5) . . yes
C45 C44 C54 121.1(5) . . yes
C53 C44 C54 118.7(5) . . yes
C44 C45 C46 120.7(6) . . yes
C44 C45 H59 119.7 . . no
C46 C45 H59 119.7 . . no
C47 C46 C45 120.0(6) . . yes
C47 C46 H60 120.0 . . no
C45 C46 H60 120.0 . . no
C46 C47 C48 120.5(5) . . yes
C46 C47 C56 120.3(6) . . yes
C48 C47 C56 119.3(6) . . yes
C49 C48 C53 120.0(5) . . yes
C49 C48 C47 121.1(5) . . yes
C53 C48 C47 118.9(5) . . yes
C50 C49 C48 119.6(5) . . yes
C50 C49 C57 120.4(6) . . yes
C48 C49 C57 120.1(6) . . yes
C49 C50 C51 120.5(6) . . yes
C49 C50 H61 119.7 . . no
C51 C50 H61 119.7 . . no
C52 C51 C50 120.5(6) . . yes
C52 C51 H62 119.7 . . no
C50 C51 H62 119.7 . . no
C51 C52 C53 120.4(5) . . yes
C51 C52 C55 120.1(5) . . yes
C53 C52 C55 119.5(5) . . yes
C44 C53 C52 121.4(4) . . yes
C44 C53 C48 119.7(5) . . yes
C52 C53 C48 118.9(5) . . yes
O2 C54 O1 116.8(5) . . yes
O2 C54 C44 125.8(6) . . yes
O1 C54 C44 117.4(5) . . yes
C55 O1 C54 125.1(4) . . yes
O3 C55 O1 117.2(5) . . yes
O3 C55 C52 125.0(6) . . yes
O1 C55 C52 117.8(5) . . yes
O5 C56 O4 117.3(6) . . yes
O5 C56 C47 125.8(7) . . yes
O4 C56 C47 116.8(6) . . yes
C57 O4 C56 125.3(5) . . yes
O6 C57 O4 116.6(6) . . yes
O6 C57 C49 126.0(7) . . yes
O4 C57 C49 117.4(6) . . yes

loop_
_geom_bond_atom_site_label_1
_geom_bond_atom_site_label_2
_geom_bond_distance
_geom_bond_site_symmetry_2
_geom_bond_publ_flag
C1 C4 1.342(6) . yes
C1 S2 1.751(5) . yes
C1 S1 1.769(5) . yes
S1 C2 1.755(5) . yes
C2 C3 1.334(7) . yes
C2 S5 1.752(5) . yes
C3 S6 1.746(5) . yes
C3 S2 1.776(5) . yes
C4 S3 1.755(4) . yes
C4 S4 1.771(4) . yes
S3 C5 1.762(4) . yes
C5 C6 1.365(6) . yes
C5 C8 1.416(6) . yes
C6 N1 1.377(5) . yes
C6 C15 1.505(6) . yes
N1 C7 1.366(5) . yes
N1 H1 0.8800 . no
C7 C8 1.387(5) . yes
C7 C18 1.521(5) . yes
C8 S4 1.766(4) . yes
S5 C9 1.812(6) . yes
C9 C10 1.494(9) . yes
C9 H2 0.9900 . no
C9 H3 0.9900 . no
C10 C11 1.506(11) . yes
C10 H4 0.9900 . no
C10 H5 0.9900 . no
C11 H6 0.9800 . no
C11 H7 0.9800 . no
C11 H8 0.9800 . no
S6 C12 1.783(6) . yes
C12 C13 1.507(9) . yes
C12 H9 0.9900 . no
C12 H10 0.9900 . no
C13 C14 1.520(11) . yes
C13 H11 0.9900 . no
C13 H12 0.9900 . no
C14 H13 0.9800 . no
C14 H14 0.9800 . no
C14 H15 0.9800 . no
C15 C26 1.521(6) . yes
C15 C16 1.531(6) . yes
C15 C17 1.543(6) . yes
C16 H16 0.9800 . no
C16 H17 0.9800 . no
C16 H18 0.9800 . no
C17 H19 0.9800 . no
C17 H20 0.9800 . no
C17 H21 0.9800 . no
C18 C19 1.525(6) . yes
C18 C19 1.525(6) 2 yes
C19 H22 0.9800 . no
C19 H23 0.9800 . no
C19 H24 0.9800 . no
C20 C23 1.34(3) . yes
C20 S7 1.743(13) . yes
C20 S8 1.777(12) . yes
S7 C21 1.748(14) . yes
C21 C22 1.370(16) . yes
C21 S11 1.759(12) . yes
C22 S12 1.735(12) . yes
C22 S8 1.737(11) . yes
C23 S9 1.75(2) . yes
C23 S10 1.75(2) . yes
S9 C24 1.801(9) . yes
C24 C25 1.363(7) . yes
C24 C27 1.426(7) . yes
C24 S15 1.748(8) . yes
C25 N2 1.389(6) . yes
C25 C42 1.504(6) . yes
N2 C26 1.369(5) . yes
N2 H25 0.8800 . no
C26 C27 1.367(6) . yes
C27 S16 1.666(8) . yes
C27 S10 1.860(8) . yes
S11 C28 1.78(3) . yes
C28 C29 1.40(2) . yes
C28 H26 0.9900 . no
C28 H27 0.9900 . no
C29 C38 1.40(2) . yes
C29 C30 1.49(2) . yes
C29 S17 1.799(12) . yes
C29 H28 0.9900 . no
C29 H29 0.9900 . no
C29 H30 0.9900 . no
C29 H31 0.9900 . no
C29 H32 0.9900 . no
C29 H33 0.9900 . no
C30 H34 0.9800 . no
C30 H35 0.9800 . no
C30 H36 0.9800 . no
S12 C31 1.982(14) . yes
C31 C41 1.21(3) . yes
C31 C40 1.32(2) . yes
C31 C32 1.54(2) . yes
C31 H37 0.9900 . no
C31 H38 0.9900 . no
C31 H39 0.9900 . no
C31 H40 0.9900 . no
C32 C33 1.52(2) . yes
C32 H41 0.9900 . no
C32 H42 0.9900 . no
C33 H43 0.9800 . no
C33 H44 0.9800 . no
C33 H45 0.9800 . no
C34 C37 1.36(3) . yes
C34 S14 1.743(13) . yes
C34 S13 1.746(14) . yes
S13 C35 1.763(12) . yes
C35 C36 1.374(19) . yes
C35 S17 1.746(12) . yes
C36 S18 1.701(15) . yes
C36 S14 1.767(12) . yes
C37 S15 1.76(2) . yes
C37 S16 1.76(2) . yes
C38 C39 1.22(3) . yes
C38 H46 0.9900 . no
C38 H47 0.9900 . no
C39 C39 1.52(6) 7_566 yes
C39 H63 0.9900 . no
C39 H64 0.9900 . no
S18 C40 1.80(2) . yes
C40 H51 0.9900 . no
C40 H52 0.9900 . no
C41 H53 0.9800 . no
C41 H54 0.9800 . no
C41 H55 0.9800 . no
C42 C43 1.540(6) 2 yes
C42 C43 1.540(6) . yes
C43 H56 0.9800 . no
C43 H57 0.9800 . no
C43 H58 0.9800 . no
C44 C45 1.360(8) . yes
C44 C53 1.405(7) . yes
C44 C54 1.483(7) . yes
C45 C46 1.408(8) . yes
C45 H59 0.9500 . no
C46 C47 1.368(8) . yes
C46 H60 0.9500 . no
C47 C48 1.410(7) . yes
C47 C56 1.483(7) . yes
C48 C49 1.402(8) . yes
C48 C53 1.408(6) . yes
C49 C50 1.379(9) . yes
C49 C57 1.459(8) . yes
C50 C51 1.394(8) . yes
C50 H61 0.9500 . no
C51 C52 1.365(8) . yes
C51 H62 0.9500 . no
C52 C53 1.408(7) . yes
C52 C55 1.466(7) . yes
C54 O2 1.187(6) . yes
C54 O1 1.387(7) . yes
O1 C55 1.367(7) . yes
C55 O3 1.207(6) . yes
C56 O5 1.180(8) . yes
C56 O4 1.387(8) . yes
O4 C57 1.383(8) . yes
C57 O6 1.189(8) . yes

loop_
_geom_torsion_atom_site_label_1
_geom_torsion_atom_site_label_2
_geom_torsion_atom_site_label_3
_geom_torsion_atom_site_label_4
_geom_torsion
_geom_torsion_site_symmetry_4
_geom_torsion_publ_flag
C4 C1 S1 C2 -175.5(4) . yes
S2 C1 S1 C2 4.6(3) . yes
C1 S1 C2 C3 -2.2(4) . yes
C1 S1 C2 S5 174.9(3) . yes
S5 C2 C3 S6 -4.2(7) . yes
S1 C2 C3 S6 172.8(3) . yes
S5 C2 C3 S2 -177.9(3) . yes
S1 C2 C3 S2 -1.0(6) . yes
C4 C1 S2 C3 175.1(4) . yes
S1 C1 S2 C3 -5.0(3) . yes
C2 C3 S2 C1 3.6(5) . yes
S6 C3 S2 C1 -170.3(3) . yes
S2 C1 C4 S3 179.2(3) . yes
S1 C1 C4 S3 -0.7(6) . yes
S2 C1 C4 S4 0.3(6) . yes
S1 C1 C4 S4 -179.6(3) . yes
C1 C4 S3 C5 159.9(4) . yes
S4 C4 S3 C5 -21.2(3) . yes
C4 S3 C5 C6 -168.1(5) . yes
C4 S3 C5 C8 13.0(4) . yes
C8 C5 C6 N1 0.4(5) . yes
S3 C5 C6 N1 -178.6(4) . yes
C8 C5 C6 C15 177.1(5) . yes
S3 C5 C6 C15 -1.9(8) . yes
C5 C6 N1 C7 -0.8(5) . yes
C15 C6 N1 C7 -177.9(4) . yes
C6 N1 C7 C8 0.8(5) . yes
C6 N1 C7 C18 176.3(4) . yes
N1 C7 C8 C5 -0.5(5) . yes
C18 C7 C8 C5 -175.2(4) . yes
N1 C7 C8 S4 179.7(4) . yes
C18 C7 C8 S4 5.0(8) . yes
C6 C5 C8 C7 0.1(5) . yes
S3 C5 C8 C7 179.3(3) . yes
C6 C5 C8 S4 179.9(3) . yes
S3 C5 C8 S4 -0.9(5) . yes
C7 C8 S4 C4 168.2(5) . yes
C5 C8 S4 C4 -11.6(4) . yes
C1 C4 S4 C8 -160.2(4) . yes
S3 C4 S4 C8 20.8(3) . yes
C3 C2 S5 C9 -122.0(5) . yes
S1 C2 S5 C9 61.0(4) . yes
C2 S5 C9 C10 57.1(5) . yes
S5 C9 C10 C11 62.2(7) . yes
C2 C3 S6 C12 158.4(5) . yes
S2 C3 S6 C12 -28.1(4) . yes
C3 S6 C12 C13 -73.3(5) . yes
S6 C12 C13 C14 -173.8(5) . yes
C5 C6 C15 C26 128.4(5) . yes
N1 C6 C15 C26 -55.4(5) . yes
C5 C6 C15 C16 -110.9(6) . yes
N1 C6 C15 C16 65.3(5) . yes
C5 C6 C15 C17 9.3(7) . yes
N1 C6 C15 C17 -174.4(4) . yes
N1 C7 C18 C7 55.1(3) 2 yes
C8 C7 C18 C7 -130.9(6) 2 yes
N1 C7 C18 C19 -64.6(5) . yes
C8 C7 C18 C19 109.4(5) . yes
N1 C7 C18 C19 174.7(4) 2 yes
C8 C7 C18 C19 -11.2(7) 2 yes
C23 C20 S7 C21 -179.2(19) . yes
S8 C20 S7 C21 0.0(8) . yes
C20 S7 C21 C22 1.6(11) . yes
C20 S7 C21 S11 -177.0(10) . yes
S7 C21 C22 S12 -177.7(7) . yes
S11 C21 C22 S12 0.9(18) . yes
S7 C21 C22 S8 -2.8(15) . yes
S11 C21 C22 S8 175.7(8) . yes
C21 C22 S8 C20 2.4(12) . yes
S12 C22 S8 C20 177.6(7) . yes
C23 C20 S8 C22 178.0(17) . yes
S7 C20 S8 C22 -1.2(9) . yes
S7 C20 C23 S9 1(3) . yes
S8 C20 C23 S9 -178.6(13) . yes
S7 C20 C23 S10 -177.7(11) . yes
S8 C20 C23 S10 3(3) . yes
C20 C23 S9 C24 -175(2) . yes
S10 C23 S9 C24 3.0(17) . yes
C23 S9 C24 C25 178.4(11) . yes
C23 S9 C24 C27 2.7(10) . yes
C27 C24 C25 N2 -0.9(5) . yes
S15 C24 C25 N2 177.9(5) . yes
S9 C24 C25 N2 -176.5(6) . yes
C27 C24 C25 C42 -179.9(5) . yes
S15 C24 C25 C42 -1.1(9) . yes
S9 C24 C25 C42 4.5(11) . yes
C24 C25 N2 C26 0.6(5) . yes
C42 C25 N2 C26 179.7(4) . yes
C25 N2 C26 C27 0.0(5) . yes
C25 N2 C26 C15 -179.0(4) . yes
C6 C15 C26 C27 125.0(5) . yes
C16 C15 C26 C27 4.7(7) . yes
C17 C15 C26 C27 -115.1(5) . yes
C6 C15 C26 N2 -56.3(5) . yes
C16 C15 C26 N2 -176.6(4) . yes
C17 C15 C26 N2 63.6(5) . yes
N2 C26 C27 C24 -0.6(5) . yes
C15 C26 C27 C24 178.3(4) . yes
N2 C26 C27 S16 173.3(6) . yes
C15 C26 C27 S16 -7.9(10) . yes
N2 C26 C27 S10 -174.1(4) . yes
C15 C26 C27 S10 4.8(8) . yes
C25 C24 C27 C26 0.9(5) . yes
S15 C24 C27 C26 -177.9(5) . yes
S9 C24 C27 C26 178.1(4) . yes
C25 C24 C27 S16 -174.9(4) . yes
S15 C24 C27 S16 6.3(7) . yes
C25 C24 C27 S10 175.0(4) . yes
S9 C24 C27 S10 -7.8(6) . yes
C20 C23 S10 C27 172(2) . yes
S9 C23 S10 C27 -5.9(16) . yes
C26 C27 S10 C23 -178.7(10) . yes
C24 C27 S10 C23 8.6(11) . yes
C22 C21 S11 C28 138.7(14) . yes
S7 C21 S11 C28 -42.8(13) . yes
C21 S11 C28 C29 -60(2) . yes
S11 C28 C29 C30 -168.8(16) . yes
C21 C22 S12 C31 -132.3(12) . yes
S8 C22 S12 C31 52.9(8) . yes
S12 C31 C32 C33 171.9(11) . yes
C37 C34 S13 C35 -174.7(19) . yes
S14 C34 S13 C35 11.1(10) . yes
C34 S13 C35 C36 -6.4(13) . yes
C34 S13 C35 S17 175.5(9) . yes
S17 C35 C36 S18 3(2) . yes
S13 C35 C36 S18 -174.8(9) . yes
S17 C35 C36 S14 177.5(8) . yes
S13 C35 C36 S14 -0.5(15) . yes
C37 C34 S14 C36 174.0(19) . yes
S13 C34 S14 C36 -11.6(10) . yes
C35 C36 S14 C34 7.1(12) . yes
S18 C36 S14 C34 -178.2(11) . yes
S14 C34 C37 S15 175.2(14) . yes
S13 C34 C37 S15 1(3) . yes
S14 C34 C37 S16 -5(3) . yes
S13 C34 C37 S16 -178.5(13) . yes
C25 C24 S15 C37 175.8(11) . yes
C27 C24 S15 C37 -5.6(11) . yes
C34 C37 S15 C24 -177(2) . yes
S16 C37 S15 C24 2.8(16) . yes
C26 C27 S16 C37 -176.9(11) . yes
C24 C27 S16 C37 -3.2(11) . yes
C34 C37 S16 C27 180(2) . yes
S15 C37 S16 C27 -0.3(18) . yes
C36 C35 S17 C29 105.8(13) . yes
S13 C35 S17 C29 -76.2(9) . yes
C38 C29 S17 C35 -41.3(19) . yes
S17 C29 C38 C39 -105(4) . yes
C29 C38 C39 C39 -156(4) 7_566 yes
C35 C36 S18 C40 -159.2(15) . yes
S14 C36 S18 C40 26.7(13) . yes
C41 C31 C40 S18 27(5) . yes
C36 S18 C40 C31 82.5(16) . yes
C24 C25 C42 C25 -124.8(6) 2 yes
N2 C25 C42 C25 56.4(3) 2 yes
C24 C25 C42 C43 114.9(6) 2 yes
N2 C25 C42 C43 -64.0(6) 2 yes
C24 C25 C42 C43 -4.7(7) . yes
N2 C25 C42 C43 176.4(4) . yes
C53 C44 C45 C46 1.4(8) . yes
C54 C44 C45 C46 -179.2(5) . yes
C44 C45 C46 C47 0.5(9) . yes
C45 C46 C47 C48 -1.6(9) . yes
C45 C46 C47 C56 178.8(5) . yes
C46 C47 C48 C49 -179.6(5) . yes
C56 C47 C48 C49 0.0(8) . yes
C46 C47 C48 C53 0.8(8) . yes
C56 C47 C48 C53 -179.6(5) . yes
C53 C48 C49 C50 -2.5(9) . yes
C47 C48 C49 C50 177.9(6) . yes
C53 C48 C49 C57 177.6(5) . yes
C47 C48 C49 C57 -2.0(9) . yes
C48 C49 C50 C51 2.5(11) . yes
C57 C49 C50 C51 -177.6(7) . yes
C49 C50 C51 C52 -1.0(12) . yes
C50 C51 C52 C53 -0.6(11) . yes
C50 C51 C52 C55 178.6(7) . yes
C45 C44 C53 C52 178.3(5) . yes
C54 C44 C53 C52 -1.2(7) . yes
C45 C44 C53 C48 -2.2(7) . yes
C54 C44 C53 C48 178.4(4) . yes
C51 C52 C53 C44 -179.9(6) . yes
C55 C52 C53 C44 0.9(8) . yes
C51 C52 C53 C48 0.5(8) . yes
C55 C52 C53 C48 -178.6(5) . yes
C49 C48 C53 C44 -178.5(5) . yes
C47 C48 C53 C44 1.1(7) . yes
C49 C48 C53 C52 1.0(8) . yes
C47 C48 C53 C52 -179.4(5) . yes
C45 C44 C54 O2 1.8(8) . yes
C53 C44 C54 O2 -178.7(5) . yes
C45 C44 C54 O1 -178.7(5) . yes
C53 C44 C54 O1 0.7(7) . yes
O2 C54 O1 C55 179.5(5) . yes
C44 C54 O1 C55 0.0(7) . yes
C54 O1 C55 O3 -179.4(5) . yes
C54 O1 C55 C52 -0.2(7) . yes
C51 C52 C55 O3 -0.2(9) . yes
C53 C52 C55 O3 178.9(5) . yes
C51 C52 C55 O1 -179.4(6) . yes
C53 C52 C55 O1 -0.2(7) . yes
C46 C47 C56 O5 0.1(10) . yes
C48 C47 C56 O5 -179.5(6) . yes
C46 C47 C56 O4 -178.7(5) . yes
C48 C47 C56 O4 1.8(8) . yes
O5 C56 O4 C57 179.5(6) . yes
C47 C56 O4 C57 -1.6(9) . yes
C56 O4 C57 O6 178.4(6) . yes
C56 O4 C57 C49 -0.3(9) . yes
C50 C49 C57 O6 3.7(11) . yes
C48 C49 C57 O6 -176.5(7) . yes
C50 C49 C57 O4 -177.7(6) . yes
C48 C49 C57 O4 2.1(9) . yes
